data_4075079
loop_
_publ_author_name
'Iwanaga, Kohei'
'Kobayashi, Junji'
'Kawashima, Takayuki'
'Takagi, Nozomi'
'Nagase, Shigeru'

_publ_section_title
;
 Syntheses, Structures, and Reactions of Heptacoordinate Trihalogermanes
 Bearing a Triarylmethyl-Type Tetradentate Ligand
;
_journal_issue 14
_journal_name_full Organometallics
_journal_page_first 3388
_journal_paper_doi 10.1021/om060031o
_journal_volume 25
_journal_year 2006
_chemical_formula_sum 'C34 H45 Cl3 Ge O3'
_chemical_formula_weight 680.64
_chemical_name_systematic
; 
 ? 
;
_space_group_IT_number 15
_symmetry_space_group_name_Hall '-C 2yc'
_symmetry_space_group_name_H-M 'C 1 2/c 1'
_atom_sites_solution_hydrogens geom
_atom_sites_solution_primary direct
_atom_sites_solution_secondary difmap
_audit_creation_method SHELXL-97
_cell_angle_alpha 90.0000(15)
_cell_angle_beta 103.1143(17)
_cell_angle_gamma 90.0000(15)
_cell_formula_units_Z 8
_cell_length_a 35.665(15)
_cell_length_b 10.282(4)
_cell_length_c 20.270(9)
_cell_measurement_temperature 293(2)
_cell_volume 7239(5)
_computing_structure_refinement 'SHELXL-97 (Sheldrick, 1997)'
_computing_structure_solution 'SHELXS-97 (Sheldrick, 1990)'
_diffrn_ambient_temperature 293(2)
_diffrn_measured_fraction_theta_full 0.920
_diffrn_measured_fraction_theta_max 0.920
_diffrn_radiation_monochromator graphite
_diffrn_radiation_source 'fine-focus sealed tube'
_diffrn_radiation_type MoK\a
_diffrn_radiation_wavelength 0.71070
_diffrn_reflns_av_R_equivalents 0.0409
_diffrn_reflns_av_sigmaI/netI 0.0541
_diffrn_reflns_limit_h_max 42
_diffrn_reflns_limit_h_min -39
_diffrn_reflns_limit_k_max 12
_diffrn_reflns_limit_k_min -11
_diffrn_reflns_limit_l_max 24
_diffrn_reflns_limit_l_min -24
_diffrn_reflns_number 19977
_diffrn_reflns_theta_full 24.99
_diffrn_reflns_theta_max 24.99
_diffrn_reflns_theta_min 3.01
_exptl_absorpt_coefficient_mu 1.097
_exptl_absorpt_correction_T_max 0.8104
_exptl_absorpt_correction_T_min 0.8104
_exptl_crystal_density_diffrn 1.249
_exptl_crystal_density_method 'not measured'
_exptl_crystal_F_000 2848
_exptl_crystal_size_max 0.20
_exptl_crystal_size_mid 0.20
_exptl_crystal_size_min 0.20
_refine_diff_density_max 1.110
_refine_diff_density_min -0.503
_refine_diff_density_rms 0.107
_refine_ls_extinction_method none
_refine_ls_goodness_of_fit_ref 1.199
_refine_ls_hydrogen_treatment mixed
_refine_ls_matrix_type full
_refine_ls_number_parameters 410
_refine_ls_number_reflns 5852
_refine_ls_number_restraints 0
_refine_ls_restrained_S_all 1.199
_refine_ls_R_factor_all 0.0788
_refine_ls_R_factor_gt 0.0719
_refine_ls_shift/su_max 0.001
_refine_ls_shift/su_mean 0.000
_refine_ls_structure_factor_coef Fsqd
_refine_ls_weighting_details 'calc w=1/[\s^2^(Fo^2^)+(0.0000P)^2^+139.2469P] where P=(Fo^2^+2Fc^2^)/3'
_refine_ls_weighting_scheme calc
_refine_ls_wR_factor_gt 0.1762
_refine_ls_wR_factor_ref 0.1799
_reflns_number_gt 5211
_reflns_number_total 5852
_reflns_threshold_expression >2sigma(I)
_cod_data_source_file om060031osi20060110_114822.cif
_cod_data_source_block trichlorogermane
_cod_database_code 4075079

loop_
_symmetry_equiv_pos_as_xyz
'x, y, z'
'-x, y, -z+1/2'
'x+1/2, y+1/2, z'
'-x+1/2, y+1/2, -z+1/2'
'-x, -y, -z'
'x, -y, z-1/2'
'-x+1/2, -y+1/2, -z'
'x+1/2, -y+1/2, z-1/2'

loop_
_atom_site_label
_atom_site_type_symbol
_atom_site_fract_x
_atom_site_fract_y
_atom_site_fract_z
_atom_site_U_iso_or_equiv
_atom_site_adp_type
_atom_site_occupancy
_atom_site_symmetry_multiplicity
_atom_site_calc_flag
_atom_site_refinement_flags
_atom_site_disorder_assembly
_atom_site_disorder_group
Ge1 Ge 0.69500(2) 0.12528(7) 0.64365(4) 0.0237(2) Uani 1 1 d . . .
Cl1 Cl 0.69196(5) 0.11207(19) 0.74873(8) 0.0350(4) Uani 1 1 d . . .
Cl2 Cl 0.75243(5) 0.2022(2) 0.65339(10) 0.0366(4) Uani 1 1 d . . .
Cl3 Cl 0.70335(6) -0.07641(18) 0.61996(9) 0.0357(4) Uani 1 1 d . . .
C1 C 0.65084(19) 0.2167(7) 0.5797(3) 0.0236(14) Uani 1 1 d . . .
C2 C 0.61773(18) 0.2309(6) 0.6160(3) 0.0215(14) Uani 1 1 d . . .
C3 C 0.6053(2) 0.1232(7) 0.6465(3) 0.0268(15) Uani 1 1 d . . .
C4 C 0.5756(2) 0.1350(8) 0.6799(4) 0.0332(17) Uani 1 1 d . . .
H1 H 0.5681 0.0637 0.7020 0.040 Uiso 1 1 calc R . .
C5 C 0.5573(2) 0.2539(8) 0.6803(4) 0.0380(19) Uani 1 1 d . . .
H2 H 0.5375 0.2612 0.7030 0.046 Uiso 1 1 calc R . .
C6 C 0.56772(19) 0.3621(8) 0.6478(3) 0.0298(16) Uani 1 1 d . A .
C7 C 0.59827(18) 0.3472(7) 0.6155(3) 0.0251(15) Uani 1 1 d . . .
H3 H 0.6057 0.4180 0.5929 0.030 Uiso 1 1 calc R . .
O1 O 0.62376(14) 0.0098(5) 0.6399(3) 0.0331(12) Uani 1 1 d . . .
C8 C 0.6166(3) -0.1006(8) 0.6780(5) 0.051(2) Uani 1 1 d . . .
H4 H 0.6206 -0.0773 0.7250 0.076 Uiso 1 1 calc R . .
H5 H 0.6339 -0.1696 0.6730 0.076 Uiso 1 1 calc R . .
H6 H 0.5905 -0.1290 0.6616 0.076 Uiso 1 1 calc R . .
C9 C 0.5452(2) 0.4903(8) 0.6444(4) 0.0399(19) Uani 1 1 d . . .
C10 C 0.5534(4) 0.5541(13) 0.7138(6) 0.078(5) Uani 0.837(18) 1 d P A 1
H7 H 0.5372 0.6290 0.7125 0.118 Uiso 0.837(18) 1 calc PR A 1
H8 H 0.5799 0.5802 0.7260 0.118 Uiso 0.837(18) 1 calc PR A 1
H9 H 0.5483 0.4932 0.7466 0.118 Uiso 0.837(18) 1 calc PR A 1
C11 C 0.5564(4) 0.5893(12) 0.5942(7) 0.058(4) Uani 0.837(18) 1 d P A 1
H10 H 0.5390 0.6616 0.5882 0.087 Uiso 0.837(18) 1 calc PR A 1
H11 H 0.5551 0.5477 0.5513 0.087 Uiso 0.837(18) 1 calc PR A 1
H12 H 0.5822 0.6197 0.6120 0.087 Uiso 0.837(18) 1 calc PR A 1
C12 C 0.5028(3) 0.4671(13) 0.6190(8) 0.058(4) Uani 0.837(18) 1 d P A 1
H13 H 0.4937 0.4109 0.6499 0.087 Uiso 0.837(18) 1 calc PR A 1
H14 H 0.4982 0.4269 0.5751 0.087 Uiso 0.837(18) 1 calc PR A 1
H15 H 0.4893 0.5485 0.6157 0.087 Uiso 0.837(18) 1 calc PR A 1
C13 C 0.66488(19) 0.3519(7) 0.5637(3) 0.0253(15) Uani 1 1 d . . .
C14 C 0.65585(19) 0.4016(7) 0.4982(3) 0.0250(15) Uani 1 1 d . . .
H16 H 0.6431 0.3485 0.4630 0.030 Uiso 1 1 calc R . .
C15 C 0.6652(2) 0.5275(7) 0.4836(4) 0.0323(17) Uani 1 1 d . . .
C16 C 0.6847(2) 0.6031(8) 0.5375(4) 0.042(2) Uani 1 1 d . . .
H17 H 0.6923 0.6869 0.5291 0.051 Uiso 1 1 calc R . .
C17 C 0.6931(2) 0.5572(8) 0.6025(4) 0.0382(19) Uani 1 1 d . . .
H18 H 0.7055 0.6107 0.6377 0.046 Uiso 1 1 calc R . .
C18 C 0.68310(19) 0.4311(7) 0.6162(4) 0.0290(16) Uani 1 1 d . . .
O2 O 0.68807(14) 0.3783(5) 0.6787(2) 0.0315(11) Uani 1 1 d . . .
C19 C 0.7125(3) 0.4473(10) 0.7345(4) 0.057(3) Uani 1 1 d . . .
H19 H 0.7371 0.4629 0.7244 0.086 Uiso 1 1 calc R . .
H20 H 0.7157 0.3960 0.7749 0.086 Uiso 1 1 calc R . .
H21 H 0.7007 0.5288 0.7411 0.086 Uiso 1 1 calc R . .
C20 C 0.6527(2) 0.5817(8) 0.4108(4) 0.040(2) Uani 1 1 d . . .
C21 C 0.6502(3) 0.4757(10) 0.3589(4) 0.058(3) Uani 1 1 d . . .
H22 H 0.6312 0.4131 0.3646 0.087 Uiso 1 1 calc R . .
H23 H 0.6748 0.4338 0.3646 0.087 Uiso 1 1 calc R . .
H24 H 0.6430 0.5126 0.3143 0.087 Uiso 1 1 calc R . .
C22 C 0.6135(3) 0.6441(12) 0.4028(6) 0.084(4) Uani 1 1 d . . .
H25 H 0.5945 0.5779 0.4033 0.127 Uiso 1 1 calc R . .
H26 H 0.6070 0.6902 0.3606 0.127 Uiso 1 1 calc R . .
H27 H 0.6139 0.7036 0.4395 0.127 Uiso 1 1 calc R . .
C23 C 0.6833(3) 0.6824(10) 0.3985(5) 0.073(3) Uani 1 1 d . . .
H28 H 0.6868 0.7487 0.4326 0.109 Uiso 1 1 calc R . .
H29 H 0.6746 0.7213 0.3546 0.109 Uiso 1 1 calc R . .
H30 H 0.7074 0.6388 0.4005 0.109 Uiso 1 1 calc R . .
C24 C 0.63893(18) 0.1352(6) 0.5155(3) 0.0216(14) Uani 1 1 d . . .
C25 C 0.66703(19) 0.0999(6) 0.4796(3) 0.0236(14) Uani 1 1 d . . .
C26 C 0.6557(2) 0.0361(7) 0.4180(3) 0.0279(16) Uani 1 1 d . . .
H31 H 0.6741 0.0124 0.3941 0.033 Uiso 1 1 calc R . .
C27 C 0.6172(2) 0.0076(7) 0.3918(4) 0.0304(16) Uani 1 1 d . . .
H32 H 0.6102 -0.0346 0.3502 0.036 Uiso 1 1 calc R . .
C28 C 0.5890(2) 0.0400(7) 0.4258(3) 0.0283(16) Uani 1 1 d . . .
C29 C 0.60127(18) 0.1046(6) 0.4880(3) 0.0232(14) Uani 1 1 d . . .
H33 H 0.5828 0.1277 0.5117 0.028 Uiso 1 1 calc R . .
O3 O 0.70336(13) 0.1343(5) 0.5101(2) 0.0275(11) Uani 1 1 d . . .
C30 C 0.7340(2) 0.0761(8) 0.4854(4) 0.0371(18) Uani 1 1 d . . .
H34 H 0.7321 -0.0169 0.4875 0.056 Uiso 1 1 calc R . .
H35 H 0.7583 0.1037 0.5129 0.056 Uiso 1 1 calc R . .
H36 H 0.7322 0.1024 0.4393 0.056 Uiso 1 1 calc R . .
C31 C 0.5463(2) 0.0053(8) 0.4009(4) 0.0355(18) Uani 1 1 d . . .
C32 C 0.5384(2) -0.0593(10) 0.3313(4) 0.051(2) Uani 1 1 d . . .
H37 H 0.5113 -0.0754 0.3160 0.076 Uiso 1 1 calc R . .
H38 H 0.5521 -0.1401 0.3343 0.076 Uiso 1 1 calc R . .
H39 H 0.5468 -0.0029 0.2997 0.076 Uiso 1 1 calc R . .
C33 C 0.5223(2) 0.1255(9) 0.3978(5) 0.050(2) Uani 1 1 d . . .
H40 H 0.5238 0.1573 0.4429 0.075 Uiso 1 1 calc R . .
H41 H 0.4960 0.1054 0.3769 0.075 Uiso 1 1 calc R . .
H42 H 0.5316 0.1908 0.3718 0.075 Uiso 1 1 calc R . .
C34 C 0.5348(2) -0.0915(9) 0.4512(4) 0.047(2) Uani 1 1 d . . .
H43 H 0.5403 -0.0540 0.4958 0.071 Uiso 1 1 calc R . .
H44 H 0.5491 -0.1706 0.4518 0.071 Uiso 1 1 calc R . .
H45 H 0.5077 -0.1099 0.4374 0.071 Uiso 1 1 calc R . .
C35 C 0.5756(16) 0.594(6) 0.665(4) 0.06(2) Uani 0.163(18) 1 d P A 2
H46 H 0.5635 0.6773 0.6642 0.094 Uiso 0.163(18) 1 calc PR A 2
H47 H 0.5925 0.5935 0.6343 0.094 Uiso 0.163(18) 1 calc PR A 2
H48 H 0.5902 0.5760 0.7102 0.094 Uiso 0.163(18) 1 calc PR A 2
C36 C 0.514(2) 0.469(8) 0.690(6) 0.13(6) Uani 0.163(18) 1 d P A 2
H49 H 0.4994 0.5468 0.6891 0.197 Uiso 0.163(18) 1 calc PR A 2
H50 H 0.5276 0.4495 0.7353 0.197 Uiso 0.163(18) 1 calc PR A 2
H51 H 0.4977 0.3981 0.6716 0.197 Uiso 0.163(18) 1 calc PR A 2
C37 C 0.528(4) 0.497(12) 0.568(7) 0.21(9) Uani 0.163(18) 1 d P A 2
H52 H 0.5124 0.5742 0.5583 0.318 Uiso 0.163(18) 1 calc PR A 2
H53 H 0.5117 0.4219 0.5548 0.318 Uiso 0.163(18) 1 calc PR A 2
H54 H 0.5479 0.4984 0.5442 0.318 Uiso 0.163(18) 1 calc PR A 2

loop_
_atom_site_aniso_label
_atom_site_aniso_U_11
_atom_site_aniso_U_22
_atom_site_aniso_U_33
_atom_site_aniso_U_23
_atom_site_aniso_U_13
_atom_site_aniso_U_12
Ge1 0.0214(4) 0.0273(4) 0.0214(4) 0.0005(3) 0.0027(3) 0.0023(3)
Cl1 0.0397(10) 0.0444(11) 0.0207(8) 0.0024(8) 0.0064(7) 0.0033(9)
Cl2 0.0204(8) 0.0476(12) 0.0395(10) 0.0037(9) 0.0021(7) 0.0007(8)
Cl3 0.0459(11) 0.0273(9) 0.0346(10) 0.0026(8) 0.0107(8) 0.0068(8)
C1 0.025(4) 0.024(4) 0.021(3) -0.003(3) 0.005(3) 0.001(3)
C2 0.016(3) 0.027(4) 0.019(3) -0.006(3) -0.001(3) -0.004(3)
C3 0.027(4) 0.032(4) 0.019(3) -0.002(3) 0.001(3) -0.003(3)
C4 0.026(4) 0.047(5) 0.029(4) 0.000(4) 0.011(3) -0.005(4)
C5 0.026(4) 0.058(5) 0.034(4) -0.008(4) 0.015(3) -0.003(4)
C6 0.021(3) 0.043(4) 0.028(4) -0.006(3) 0.013(3) 0.001(3)
C7 0.022(3) 0.031(4) 0.023(3) -0.008(3) 0.006(3) -0.002(3)
O1 0.034(3) 0.028(3) 0.040(3) 0.001(2) 0.014(2) -0.004(2)
C8 0.047(5) 0.039(5) 0.069(6) 0.019(5) 0.017(5) -0.001(4)
C9 0.030(4) 0.045(5) 0.048(5) -0.008(4) 0.016(4) 0.006(4)
C10 0.086(11) 0.073(9) 0.068(9) -0.041(7) -0.001(7) 0.033(8)
C11 0.048(7) 0.046(7) 0.083(10) 0.008(6) 0.023(7) 0.024(6)
C12 0.028(6) 0.055(8) 0.086(10) -0.005(7) 0.001(6) 0.012(5)
C13 0.023(3) 0.026(4) 0.029(4) -0.002(3) 0.009(3) -0.002(3)
C14 0.021(3) 0.028(4) 0.028(4) -0.002(3) 0.010(3) 0.005(3)
C15 0.040(4) 0.026(4) 0.038(4) 0.007(3) 0.022(3) 0.008(3)
C16 0.048(5) 0.025(4) 0.059(5) 0.000(4) 0.023(4) -0.004(4)
C17 0.042(5) 0.032(4) 0.043(5) -0.014(4) 0.017(4) -0.012(4)
C18 0.020(3) 0.034(4) 0.035(4) -0.006(3) 0.010(3) -0.003(3)
O2 0.028(3) 0.037(3) 0.028(3) -0.009(2) 0.004(2) -0.013(2)
C19 0.057(6) 0.073(7) 0.038(5) -0.021(5) 0.004(4) -0.034(5)
C20 0.038(4) 0.038(5) 0.048(5) 0.022(4) 0.020(4) 0.010(4)
C21 0.059(6) 0.070(7) 0.043(5) 0.025(5) 0.008(4) 0.006(5)
C22 0.068(7) 0.106(10) 0.087(8) 0.053(8) 0.034(6) 0.052(7)
C23 0.113(10) 0.053(6) 0.065(7) 0.024(5) 0.048(7) -0.003(6)
C24 0.023(3) 0.022(3) 0.019(3) 0.001(3) 0.004(3) 0.002(3)
C25 0.028(4) 0.018(3) 0.026(3) 0.002(3) 0.008(3) 0.002(3)
C26 0.027(4) 0.035(4) 0.027(4) 0.000(3) 0.015(3) 0.005(3)
C27 0.038(4) 0.030(4) 0.022(4) -0.005(3) 0.004(3) 0.004(3)
C28 0.028(4) 0.033(4) 0.022(3) -0.005(3) 0.003(3) 0.007(3)
C29 0.016(3) 0.027(4) 0.025(3) -0.004(3) 0.002(3) 0.003(3)
O3 0.020(2) 0.038(3) 0.024(2) -0.004(2) 0.0041(19) 0.003(2)
C30 0.026(4) 0.041(5) 0.048(5) -0.004(4) 0.018(3) -0.004(3)
C31 0.025(4) 0.051(5) 0.029(4) -0.019(4) 0.004(3) 0.000(4)
C32 0.036(5) 0.077(7) 0.036(5) -0.027(5) 0.000(4) -0.002(4)
C33 0.033(4) 0.060(6) 0.052(5) -0.014(5) -0.002(4) 0.012(4)
C34 0.028(4) 0.058(6) 0.053(5) -0.015(4) 0.005(4) -0.013(4)
C35 0.04(3) 0.05(4) 0.12(6) -0.02(4) 0.05(4) 0.02(3)
C36 0.06(5) 0.10(6) 0.29(15) 0.09(8) 0.15(8) 0.03(4)
C37 0.20(15) 0.14(11) 0.23(16) 0.04(11) -0.08(12) 0.14(12)

loop_
_atom_type_symbol
_atom_type_description
_atom_type_scat_dispersion_real
_atom_type_scat_dispersion_imag
_atom_type_scat_source
C C 0.0033 0.0016 'International Tables Vol C Tables 4.2.6.8 and 6.1.1.4'
H H 0.0000 0.0000 'International Tables Vol C Tables 4.2.6.8 and 6.1.1.4'
O O 0.0106 0.0060 'International Tables Vol C Tables 4.2.6.8 and 6.1.1.4'
Cl Cl 0.1484 0.1585 'International Tables Vol C Tables 4.2.6.8 and 6.1.1.4'
Ge Ge 0.1547 1.8001 'International Tables Vol C Tables 4.2.6.8 and 6.1.1.4'

loop_
_geom_angle_atom_site_label_1
_geom_angle_atom_site_label_2
_geom_angle_atom_site_label_3
_geom_angle
C1 Ge1 Cl1 116.96(19)
C1 Ge1 Cl2 118.1(2)
Cl1 Ge1 Cl2 101.03(8)
C1 Ge1 Cl3 115.3(2)
Cl1 Ge1 Cl3 101.46(8)
Cl2 Ge1 Cl3 101.27(8)
C1 Ge1 O2 67.7(2)
Cl1 Ge1 O2 77.02(12)
Cl2 Ge1 O2 76.52(11)
Cl3 Ge1 O2 176.93(12)
C1 Ge1 O1 67.0(2)
Cl1 Ge1 O1 75.58(12)
Cl2 Ge1 O1 174.88(12)
Cl3 Ge1 O1 75.90(12)
O2 Ge1 O1 106.13(15)
C1 Ge1 O3 66.6(2)
Cl1 Ge1 O3 176.41(11)
Cl2 Ge1 O3 76.64(11)
Cl3 Ge1 O3 76.49(11)
O2 Ge1 O3 104.89(14)
O1 Ge1 O3 106.56(14)
C24 C1 C2 111.5(5)
C24 C1 C13 111.0(5)
C2 C1 C13 109.8(5)
C24 C1 Ge1 108.4(4)
C2 C1 Ge1 108.0(4)
C13 C1 Ge1 108.1(4)
C7 C2 C3 118.9(6)
C7 C2 C1 121.3(6)
C3 C2 C1 119.7(6)
O1 C3 C4 124.2(7)
O1 C3 C2 115.5(6)
C4 C3 C2 120.3(7)
C3 C4 C5 119.5(7)
C6 C5 C4 121.8(7)
C5 C6 C7 117.1(7)
C5 C6 C9 121.1(6)
C7 C6 C9 121.7(7)
C2 C7 C6 122.2(7)
C3 O1 C8 118.6(6)
C3 O1 Ge1 95.2(4)
C8 O1 Ge1 126.6(5)
C12 C9 C35 144(2)
C12 C9 C10 110.8(9)
C35 C9 C10 57(2)
C12 C9 C37 61(7)
C35 C9 C37 111(7)
C10 C9 C37 150(4)
C12 C9 C6 110.8(8)
C35 C9 C6 105(2)
C10 C9 C6 109.8(8)
C37 C9 C6 100(4)
C12 C9 C11 105.6(9)
C35 C9 C11 56(3)
C10 C9 C11 107.4(10)
C37 C9 C11 54(7)
C6 C9 C11 112.4(7)
C12 C9 C36 54(4)
C35 C9 C36 119(5)
C10 C9 C36 63(5)
C37 C9 C36 114(7)
C6 C9 C36 106(3)
C11 C9 C36 141(3)
C18 C13 C14 119.1(7)
C18 C13 C1 119.4(6)
C14 C13 C1 121.1(6)
C15 C14 C13 122.1(7)
C14 C15 C16 117.2(7)
C14 C15 C20 120.6(7)
C16 C15 C20 122.2(7)
C17 C16 C15 121.6(7)
C16 C17 C18 120.3(7)
O2 C18 C13 115.1(6)
O2 C18 C17 125.2(7)
C13 C18 C17 119.6(7)
C18 O2 C19 117.6(6)
C18 O2 Ge1 98.0(4)
C19 O2 Ge1 126.8(5)
C21 C20 C22 109.0(9)
C21 C20 C15 111.5(7)
C22 C20 C15 108.3(7)
C21 C20 C23 107.4(7)
C22 C20 C23 111.4(8)
C15 C20 C23 109.3(7)
C29 C24 C25 118.4(6)
C29 C24 C1 122.1(6)
C25 C24 C1 119.2(6)
O3 C25 C26 126.0(6)
O3 C25 C24 114.6(6)
C26 C25 C24 119.3(6)
C27 C26 C25 120.3(6)
C28 C27 C26 121.8(6)
C27 C28 C29 116.7(6)
C27 C28 C31 124.1(6)
C29 C28 C31 119.2(6)
C24 C29 C28 123.4(6)
C25 O3 C30 117.4(5)
C25 O3 Ge1 97.6(4)
C30 O3 Ge1 125.6(4)
C33 C31 C32 109.7(7)
C33 C31 C28 109.8(7)
C32 C31 C28 111.4(6)
C33 C31 C34 108.9(7)
C32 C31 C34 108.0(7)
C28 C31 C34 109.0(6)

loop_
_geom_bond_atom_site_label_1
_geom_bond_atom_site_label_2
_geom_bond_distance
Ge1 C1 2.029(7)
Ge1 Cl1 2.161(2)
Ge1 Cl2 2.162(2)
Ge1 Cl3 2.164(2)
Ge1 O2 2.722(5)
Ge1 O1 2.790(5)
Ge1 O3 2.792(5)
C1 C24 1.525(9)
C1 C2 1.533(9)
C1 C13 1.537(9)
C2 C7 1.382(9)
C2 C3 1.388(10)
C3 O1 1.360(9)
C3 C4 1.386(9)
C4 C5 1.388(11)
C5 C6 1.385(11)
C6 C7 1.402(9)
C6 C9 1.538(11)
O1 C8 1.427(9)
C9 C12 1.502(13)
C9 C35 1.51(6)
C9 C10 1.519(13)
C9 C37 1.53(13)
C9 C11 1.555(15)
C9 C36 1.60(5)
C13 C18 1.379(10)
C13 C14 1.392(9)
C14 C15 1.385(10)
C15 C16 1.391(11)
C15 C20 1.545(10)
C16 C17 1.368(11)
C17 C18 1.390(11)
C18 O2 1.352(9)
O2 C19 1.447(9)
C20 C21 1.503(13)
C20 C22 1.514(12)
C20 C23 1.567(12)
C24 C29 1.369(9)
C24 C25 1.413(9)
C25 O3 1.350(8)
C25 C26 1.387(9)
C26 C27 1.386(10)
C27 C28 1.383(10)
C28 C29 1.403(9)
C28 C31 1.536(10)
O3 C30 1.433(8)
C31 C33 1.496(11)
C31 C32 1.527(10)
C31 C34 1.546(12)

loop_
_geom_torsion_atom_site_label_1
_geom_torsion_atom_site_label_2
_geom_torsion_atom_site_label_3
_geom_torsion_atom_site_label_4
_geom_torsion
Cl1 Ge1 C1 C24 -134.9(4)
Cl2 Ge1 C1 C24 104.1(4)
Cl3 Ge1 C1 C24 -15.7(5)
O2 Ge1 C1 C24 163.9(5)
O1 Ge1 C1 C24 -76.1(4)
O3 Ge1 C1 C24 45.2(4)
Cl1 Ge1 C1 C2 -14.0(5)
Cl2 Ge1 C1 C2 -135.0(4)
Cl3 Ge1 C1 C2 105.2(4)
O2 Ge1 C1 C2 -75.2(4)
O1 Ge1 C1 C2 44.7(4)
O3 Ge1 C1 C2 166.1(5)
Cl1 Ge1 C1 C13 104.7(4)
Cl2 Ge1 C1 C13 -16.3(5)
Cl3 Ge1 C1 C13 -136.1(4)
O2 Ge1 C1 C13 43.5(4)
O1 Ge1 C1 C13 163.4(5)
O3 Ge1 C1 C13 -75.2(4)
C24 C1 C2 C7 -107.3(7)
C13 C1 C2 C7 16.0(8)
Ge1 C1 C2 C7 133.7(5)
C24 C1 C2 C3 68.6(8)
C13 C1 C2 C3 -168.0(6)
Ge1 C1 C2 C3 -50.4(7)
C7 C2 C3 O1 174.6(6)
C1 C2 C3 O1 -1.5(9)
C7 C2 C3 C4 -4.5(10)
C1 C2 C3 C4 179.4(6)
O1 C3 C4 C5 -176.3(7)
C2 C3 C4 C5 2.7(10)
C3 C4 C5 C6 0.2(11)
C4 C5 C6 C7 -1.3(11)
C4 C5 C6 C9 175.5(7)
C3 C2 C7 C6 3.5(10)
C1 C2 C7 C6 179.5(6)
C5 C6 C7 C2 -0.6(10)
C9 C6 C7 C2 -177.3(6)
C4 C3 O1 C8 -10.0(10)
C2 C3 O1 C8 171.0(6)
C4 C3 O1 Ge1 -147.1(6)
C2 C3 O1 Ge1 33.9(6)
C1 Ge1 O1 C3 -47.3(4)
Cl1 Ge1 O1 C3 80.8(4)
Cl2 Ge1 O1 C3 129.8(13)
Cl3 Ge1 O1 C3 -173.1(4)
O2 Ge1 O1 C3 9.3(4)
O3 Ge1 O1 C3 -102.1(4)
C1 Ge1 O1 C8 -179.1(7)
Cl1 Ge1 O1 C8 -51.0(6)
Cl2 Ge1 O1 C8 -2.0(17)
Cl3 Ge1 O1 C8 55.0(6)
O2 Ge1 O1 C8 -122.6(6)
O3 Ge1 O1 C8 126.0(6)
C5 C6 C9 C12 -50.8(12)
C7 C6 C9 C12 125.7(10)
C5 C6 C9 C35 132(3)
C7 C6 C9 C35 -51(3)
C5 C6 C9 C10 71.8(11)
C7 C6 C9 C10 -111.6(10)
C5 C6 C9 C37 -113(7)
C7 C6 C9 C37 63(7)
C5 C6 C9 C11 -168.8(9)
C7 C6 C9 C11 7.8(11)
C5 C6 C9 C36 6(5)
C7 C6 C9 C36 -178(5)
C24 C1 C13 C18 -168.7(6)
C2 C1 C13 C18 67.6(8)
Ge1 C1 C13 C18 -49.9(7)
C24 C1 C13 C14 18.4(8)
C2 C1 C13 C14 -105.2(7)
Ge1 C1 C13 C14 137.2(5)
C18 C13 C14 C15 1.2(10)
C1 C13 C14 C15 174.0(6)
C13 C14 C15 C16 1.0(10)
C13 C14 C15 C20 -176.6(6)
C14 C15 C16 C17 -2.5(11)
C20 C15 C16 C17 175.0(7)
C15 C16 C17 C18 1.9(12)
C14 C13 C18 O2 175.1(6)
C1 C13 C18 O2 2.1(9)
C14 C13 C18 C17 -1.8(10)
C1 C13 C18 C17 -174.8(6)
C16 C17 C18 O2 -176.2(7)
C16 C17 C18 C13 0.4(11)
C13 C18 O2 C19 170.0(7)
C17 C18 O2 C19 -13.3(11)
C13 C18 O2 Ge1 30.9(6)
C17 C18 O2 Ge1 -152.4(7)
C1 Ge1 O2 C18 -44.9(4)
Cl1 Ge1 O2 C18 -171.6(4)
Cl2 Ge1 O2 C18 83.5(4)
Cl3 Ge1 O2 C18 128(2)
O1 Ge1 O2 C18 -101.0(4)
O3 Ge1 O2 C18 11.6(4)
C1 Ge1 O2 C19 -178.5(6)
Cl1 Ge1 O2 C19 54.9(6)
Cl2 Ge1 O2 C19 -50.0(6)
Cl3 Ge1 O2 C19 -6(3)
O1 Ge1 O2 C19 125.4(6)
O3 Ge1 O2 C19 -122.0(6)
C14 C15 C20 C21 -30.0(10)
C16 C15 C20 C21 152.5(8)
C14 C15 C20 C22 89.9(10)
C16 C15 C20 C22 -87.6(10)
C14 C15 C20 C23 -148.6(7)
C16 C15 C20 C23 33.9(10)
C2 C1 C24 C29 12.8(9)
C13 C1 C24 C29 -109.8(7)
Ge1 C1 C24 C29 131.5(6)
C2 C1 C24 C25 -173.0(6)
C13 C1 C24 C25 64.3(8)
Ge1 C1 C24 C25 -54.3(7)
C29 C24 C25 O3 179.6(6)
C1 C24 C25 O3 5.2(9)
C29 C24 C25 C26 0.3(10)
C1 C24 C25 C26 -174.1(6)
O3 C25 C26 C27 -179.2(7)
C24 C25 C26 C27 0.1(10)
C25 C26 C27 C28 -0.5(11)
C26 C27 C28 C29 0.6(11)
C26 C27 C28 C31 -177.1(7)
C25 C24 C29 C28 -0.2(10)
C1 C24 C29 C28 174.1(6)
C27 C28 C29 C24 -0.3(11)
C31 C28 C29 C24 177.5(7)
C26 C25 O3 C30 -14.9(10)
C24 C25 O3 C30 165.7(6)
C26 C25 O3 Ge1 -151.9(6)
C24 C25 O3 Ge1 28.8(6)
C1 Ge1 O3 C25 -45.0(4)
Cl1 Ge1 O3 C25 136.2(18)
Cl2 Ge1 O3 C25 -174.0(4)
Cl3 Ge1 O3 C25 80.7(4)
O2 Ge1 O3 C25 -102.2(4)
O1 Ge1 O3 C25 10.1(4)
C1 Ge1 O3 C30 -176.8(6)
Cl1 Ge1 O3 C30 4(2)
Cl2 Ge1 O3 C30 54.2(5)
Cl3 Ge1 O3 C30 -51.1(5)
O2 Ge1 O3 C30 126.1(5)
O1 Ge1 O3 C30 -121.7(5)
C27 C28 C31 C33 -126.4(8)
C29 C28 C31 C33 55.9(9)
C27 C28 C31 C32 -4.7(11)
C29 C28 C31 C32 177.7(7)
C27 C28 C31 C34 114.4(8)
C29 C28 C31 C34 -63.2(9)
